data_7230346
loop_
_publ_author_name
'Zhang, Yingying'
'He, Bairong'
'Liu, Junkai'
'Hu, Shimin'
'Pan, Lingxiang'
'Zhao, Zujin'
'Tang, Ben Zhong'

_publ_section_title
;
 Aggregation-induced emission and the working mechanism of 1-benzoyl and
 1-benzyl pyrene derivatives.
;
_journal_issue 15
_journal_name_full 'Physical chemistry chemical physics : PCCP'
_journal_page_first 9922
_journal_page_last 9929
_journal_paper_doi 10.1039/c8cp00260f
_journal_volume 20
_journal_year 2018
_chemical_formula_moiety 'C23 H9 F5 O'
_chemical_formula_sum 'C23 H9 F5 O'
_chemical_formula_weight 396.30
_space_group_IT_number 19
_space_group_name_Hall 'P 2ac 2ab'
_space_group_name_H-M_alt 'P 21 21 21'
_symmetry_cell_setting orthorhombic
_symmetry_space_group_name_Hall 'P 2ac 2ab'
_symmetry_space_group_name_H-M 'P 21 21 21'
_atom_sites_solution_hydrogens geom
_atom_sites_solution_primary direct
_atom_sites_solution_secondary difmap
_audit_creation_method SHELXL-97
_audit_update_record
;
2017-02-16 deposited with the CCDC.
2018-03-22 downloaded from the CCDC.
;
_cell_angle_alpha 90.00
_cell_angle_beta 90.00
_cell_angle_gamma 90.00
_cell_formula_units_Z 4
_cell_length_a 7.9511(5)
_cell_length_b 8.4125(7)
_cell_length_c 24.0545(18)
_cell_measurement_reflns_used 2880
_cell_measurement_temperature 173(2)
_cell_measurement_theta_max 25.31
_cell_measurement_theta_min 2.96
_cell_volume 1609.0(2)
_computing_structure_refinement 'SHELXL-97 (Sheldrick, 2008)'
_computing_structure_solution 'SHELXS-97 (Sheldrick, 2008)'
_diffrn_ambient_temperature 173(2)
_diffrn_measured_fraction_theta_full 0.991
_diffrn_measured_fraction_theta_max 0.991
_diffrn_measurement_device_type 'PHOTON100 CMOS detector'
_diffrn_measurement_method 'omega scan'
_diffrn_radiation_monochromator 'TRIUMPH curved crystal monochromator'
_diffrn_radiation_source 'fine-focus sealed tube'
_diffrn_radiation_type MoK\a
_diffrn_radiation_wavelength 0.71073
_diffrn_reflns_av_R_equivalents 0.0530
_diffrn_reflns_av_sigmaI/netI 0.0643
_diffrn_reflns_limit_h_max 9
_diffrn_reflns_limit_h_min -8
_diffrn_reflns_limit_k_max 10
_diffrn_reflns_limit_k_min -10
_diffrn_reflns_limit_l_max 28
_diffrn_reflns_limit_l_min -28
_diffrn_reflns_number 6997
_diffrn_reflns_theta_full 25.35
_diffrn_reflns_theta_max 25.35
_diffrn_reflns_theta_min 3.07
_exptl_absorpt_coefficient_mu 0.139
_exptl_absorpt_correction_T_max 0.7452
_exptl_absorpt_correction_T_min 0.6712
_exptl_absorpt_correction_type multi-scan
_exptl_absorpt_process_details 'SADABS (Bruker, 2014)'
_exptl_crystal_density_diffrn 1.636
_exptl_crystal_density_method 'not measured'
_exptl_crystal_description block
_exptl_crystal_F_000 800
_exptl_crystal_size_max 0.37
_exptl_crystal_size_mid 0.34
_exptl_crystal_size_min 0.33
_refine_diff_density_max 0.199
_refine_diff_density_min -0.260
_refine_diff_density_rms 0.056
_refine_ls_abs_structure_details 'Flack H D (1983), Acta Cryst. A39, 876-881'
_refine_ls_abs_structure_Flack 0.4(11)
_refine_ls_extinction_method none
_refine_ls_goodness_of_fit_ref 1.065
_refine_ls_hydrogen_treatment constr
_refine_ls_matrix_type full
_refine_ls_number_parameters 262
_refine_ls_number_reflns 2903
_refine_ls_number_restraints 0
_refine_ls_restrained_S_all 1.065
_refine_ls_R_factor_all 0.0878
_refine_ls_R_factor_gt 0.0506
_refine_ls_shift/su_max 0.001
_refine_ls_shift/su_mean 0.000
_refine_ls_structure_factor_coef Fsqd
_refine_ls_weighting_details 'calc w=1/[\s^2^(Fo^2^)+(0.0476P)^2^+0.7981P] where P=(Fo^2^+2Fc^2^)/3'
_refine_ls_weighting_scheme calc
_refine_ls_wR_factor_gt 0.1033
_refine_ls_wR_factor_ref 0.1202
_reflns_number_gt 2157
_reflns_number_total 2903
_reflns_threshold_expression >2sigma(I)
_cod_data_source_file c8cp00260f2.cif
_cod_data_source_block 1_CCDC2
_cod_depositor_comments
;
The following automatic conversions were performed:

'_symmetry_cell_setting' value 'Orthorhombic' changed to
'orthorhombic' according to
/home/data/users/saulius/crontab/automatic-downloads/rss-feeds/RSC/lib/dictionaries/cif_core.dic
dictionary named 'cif_core.dic' version 2.4.2 from 2011-04-26.

Automatic conversion script
Id: cif_fix_values 4973 2017-02-22 13:04:09Z antanas 

 Adding full bibliography for 7230343--7230348.cif.
;
_cod_original_sg_symbol_H-M 'P2(1)2(1)2(1) '
_cod_database_code 7230346

loop_
_symmetry_equiv_pos_as_xyz
'x, y, z'
'-x+1/2, -y, z+1/2'
'-x, y+1/2, -z+1/2'
'x+1/2, -y+1/2, -z'

loop_
_atom_site_label
_atom_site_type_symbol
_atom_site_fract_x
_atom_site_fract_y
_atom_site_fract_z
_atom_site_U_iso_or_equiv
_atom_site_adp_type
_atom_site_occupancy
_atom_site_symmetry_multiplicity
_atom_site_calc_flag
_atom_site_refinement_flags
C1 C 0.6111(4) 0.7737(4) 0.91931(14) 0.0239(8) Uani 1 1 d .
C2 C 0.6945(5) 0.6347(5) 0.90265(16) 0.0290(9) Uani 1 1 d .
H2 H 0.6976 0.5460 0.9271 0.035 Uiso 1 1 calc R
C3 C 0.7718(5) 0.6243(4) 0.85157(16) 0.0286(9) Uani 1 1 d .
H3 H 0.8286 0.5292 0.8415 0.034 Uiso 1 1 calc R
C4 C 0.7680(4) 0.7513(5) 0.81434(15) 0.0257(8) Uani 1 1 d .
C5 C 0.8408(5) 0.7418(5) 0.75957(15) 0.0302(9) Uani 1 1 d .
H5 H 0.8916 0.6450 0.7481 0.036 Uiso 1 1 calc R
C6 C 0.8390(5) 0.8645(5) 0.72462(16) 0.0324(10) Uani 1 1 d .
H6 H 0.8881 0.8532 0.6888 0.039 Uiso 1 1 calc R
C7 C 0.7641(5) 1.0134(5) 0.73997(16) 0.0291(9) Uani 1 1 d .
C8 C 0.7625(5) 1.1433(5) 0.70382(17) 0.0354(10) Uani 1 1 d .
H8 H 0.8120 1.1339 0.6680 0.042 Uiso 1 1 calc R
C9 C 0.6899(5) 1.2848(5) 0.71964(17) 0.0377(11) Uani 1 1 d .
H9 H 0.6915 1.3727 0.6949 0.045 Uiso 1 1 calc R
C10 C 0.6144(5) 1.3006(5) 0.77130(17) 0.0347(10) Uani 1 1 d .
H10 H 0.5649 1.3992 0.7815 0.042 Uiso 1 1 calc R
C11 C 0.6102(5) 1.1730(4) 0.80855(16) 0.0268(9) Uani 1 1 d .
C12 C 0.5275(5) 1.1800(4) 0.86107(16) 0.0307(9) Uani 1 1 d .
H12 H 0.4718 1.2757 0.8712 0.037 Uiso 1 1 calc R
C13 C 0.5246(5) 1.0568(4) 0.89707(16) 0.0263(9) Uani 1 1 d .
H13 H 0.4669 1.0674 0.9315 0.032 Uiso 1 1 calc R
C14 C 0.6090(5) 0.9077(4) 0.88369(14) 0.0229(8) Uani 1 1 d .
C15 C 0.6887(4) 0.8963(4) 0.83055(14) 0.0215(8) Uani 1 1 d .
C16 C 0.6894(4) 1.0276(4) 0.79314(15) 0.0243(9) Uani 1 1 d .
C17 C 0.5331(5) 0.7757(4) 0.97530(15) 0.0284(9) Uani 1 1 d .
C18 C 0.5009(5) 0.6170(4) 1.00437(14) 0.0231(8) Uani 1 1 d .
C19 C 0.4006(5) 0.4968(4) 0.98262(15) 0.0268(8) Uani 1 1 d .
C20 C 0.3628(4) 0.3617(4) 1.01191(16) 0.0269(9) Uani 1 1 d .
C21 C 0.4266(4) 0.3414(4) 1.06460(16) 0.0289(9) Uani 1 1 d .
C22 C 0.5262(5) 0.4576(5) 1.08756(16) 0.0286(9) Uani 1 1 d .
C23 C 0.5613(4) 0.5925(4) 1.05782(15) 0.0271(9) Uani 1 1 d .
F1 F 0.3367(3) 0.5109(3) 0.93097(9) 0.0368(6) Uani 1 1 d .
F2 F 0.2640(3) 0.2482(3) 0.98983(10) 0.0427(6) Uani 1 1 d .
F3 F 0.3950(3) 0.2078(3) 1.09322(10) 0.0448(6) Uani 1 1 d .
F4 F 0.5909(3) 0.4376(3) 1.13873(9) 0.0441(7) Uani 1 1 d .
F5 F 0.6631(3) 0.7013(3) 1.08099(9) 0.0386(6) Uani 1 1 d .
O1 O 0.4951(4) 0.8950(3) 1.00087(11) 0.0484(8) Uani 1 1 d .

loop_
_atom_site_aniso_label
_atom_site_aniso_U_11
_atom_site_aniso_U_22
_atom_site_aniso_U_33
_atom_site_aniso_U_23
_atom_site_aniso_U_13
_atom_site_aniso_U_12
C1 0.0265(19) 0.0223(19) 0.0229(19) -0.0032(17) -0.0002(16) 0.0016(16)
C2 0.034(2) 0.025(2) 0.028(2) 0.0017(18) 0.0002(17) 0.0009(18)
C3 0.030(2) 0.022(2) 0.033(2) -0.0048(18) 0.0006(17) 0.0080(17)
C4 0.0223(19) 0.030(2) 0.0249(19) -0.0033(18) -0.0005(16) 0.0002(17)
C5 0.027(2) 0.035(2) 0.029(2) -0.006(2) 0.0017(17) 0.0013(18)
C6 0.030(2) 0.042(3) 0.026(2) -0.005(2) 0.0039(18) -0.0032(19)
C7 0.0235(19) 0.035(2) 0.029(2) 0.0043(19) -0.0043(17) -0.0054(17)
C8 0.028(2) 0.051(3) 0.028(2) 0.010(2) -0.0002(18) -0.006(2)
C9 0.031(2) 0.045(3) 0.037(3) 0.020(2) -0.008(2) -0.009(2)
C10 0.032(2) 0.029(2) 0.044(3) 0.0081(19) -0.011(2) -0.0005(18)
C11 0.026(2) 0.025(2) 0.030(2) 0.0045(17) -0.0050(17) -0.0013(17)
C12 0.035(2) 0.023(2) 0.035(2) 0.0008(19) -0.005(2) 0.0037(17)
C13 0.028(2) 0.024(2) 0.027(2) -0.0028(17) 0.0015(17) 0.0027(17)
C14 0.0240(18) 0.023(2) 0.0218(19) -0.0030(16) -0.0040(17) -0.0014(16)
C15 0.0189(18) 0.023(2) 0.023(2) -0.0055(17) 0.0000(15) -0.0030(15)
C16 0.0240(19) 0.024(2) 0.025(2) 0.0032(17) -0.0053(16) -0.0048(16)
C17 0.036(2) 0.028(2) 0.0208(19) 0.0010(18) 0.0031(17) 0.0008(18)
C18 0.0301(19) 0.0211(19) 0.0181(19) -0.0026(16) 0.0028(16) 0.0007(16)
C19 0.0277(19) 0.031(2) 0.0217(19) -0.0069(18) -0.0031(17) 0.0065(17)
C20 0.024(2) 0.0233(19) 0.033(2) -0.0096(18) 0.0031(17) -0.0038(16)
C21 0.029(2) 0.023(2) 0.034(2) 0.0044(19) 0.0085(18) -0.0004(16)
C22 0.031(2) 0.032(2) 0.023(2) 0.0026(18) 0.0019(17) 0.0011(18)
C23 0.032(2) 0.025(2) 0.024(2) -0.0051(18) 0.0020(18) -0.0044(16)
F1 0.0429(13) 0.0383(13) 0.0292(12) -0.0048(11) -0.0101(11) 0.0028(10)
F2 0.0407(13) 0.0350(13) 0.0522(15) -0.0102(12) -0.0047(12) -0.0124(11)
F3 0.0516(15) 0.0296(12) 0.0532(15) 0.0126(12) 0.0088(13) -0.0058(12)
F4 0.0545(16) 0.0508(16) 0.0270(12) 0.0107(12) -0.0061(12) -0.0087(13)
F5 0.0498(14) 0.0360(13) 0.0301(12) -0.0036(11) -0.0052(11) -0.0191(11)
O1 0.087(2) 0.0262(16) 0.0318(17) -0.0026(14) 0.0185(17) 0.0065(16)

loop_
_atom_type_symbol
_atom_type_description
_atom_type_scat_dispersion_real
_atom_type_scat_dispersion_imag
_atom_type_scat_source
C C 0.0033 0.0016 'International Tables Vol C Tables 4.2.6.8 and 6.1.1.4'
H H 0.0000 0.0000 'International Tables Vol C Tables 4.2.6.8 and 6.1.1.4'
O O 0.0106 0.0060 'International Tables Vol C Tables 4.2.6.8 and 6.1.1.4'
F F 0.0171 0.0103 'International Tables Vol C Tables 4.2.6.8 and 6.1.1.4'

loop_
_geom_angle_atom_site_label_1
_geom_angle_atom_site_label_2
_geom_angle_atom_site_label_3
_geom_angle
C2 C1 C14 119.8(3)
C2 C1 C17 117.8(3)
C14 C1 C17 122.4(3)
C3 C2 C1 121.3(4)
C3 C2 H2 119.4
C1 C2 H2 119.4
C2 C3 C4 121.0(4)
C2 C3 H3 119.5
C4 C3 H3 119.5
C3 C4 C15 119.3(3)
C3 C4 C5 122.4(4)
C15 C4 C5 118.3(3)
C6 C5 C4 122.0(4)
C6 C5 H5 119.0
C4 C5 H5 119.0
C5 C6 C7 121.3(4)
C5 C6 H6 119.4
C7 C6 H6 119.4
C8 C7 C16 119.6(4)
C8 C7 C6 121.8(4)
C16 C7 C6 118.7(3)
C9 C8 C7 120.5(4)
C9 C8 H8 119.7
C7 C8 H8 119.7
C8 C9 C10 120.8(4)
C8 C9 H9 119.6
C10 C9 H9 119.6
C9 C10 C11 120.7(4)
C9 C10 H10 119.6
C11 C10 H10 119.6
C10 C11 C16 118.8(4)
C10 C11 C12 123.2(4)
C16 C11 C12 118.0(3)
C13 C12 C11 123.0(3)
C13 C12 H12 118.5
C11 C12 H12 118.5
C12 C13 C14 120.7(3)
C12 C13 H13 119.6
C14 C13 H13 119.6
C1 C14 C15 118.9(3)
C1 C14 C13 123.8(3)
C15 C14 C13 117.3(3)
C16 C15 C4 119.2(3)
C16 C15 C14 121.0(3)
C4 C15 C14 119.8(3)
C7 C16 C15 120.5(3)
C7 C16 C11 119.5(3)
C15 C16 C11 120.0(3)
O1 C17 C1 125.0(3)
O1 C17 C18 116.6(3)
C1 C17 C18 118.4(3)
C23 C18 C19 116.0(3)
C23 C18 C17 119.7(3)
C19 C18 C17 124.0(3)
F1 C19 C20 117.7(3)
F1 C19 C18 119.9(3)
C20 C19 C18 122.4(3)
F2 C20 C19 120.9(3)
F2 C20 C21 119.4(3)
C19 C20 C21 119.7(3)
F3 C21 C22 119.8(3)
F3 C21 C20 120.5(3)
C22 C21 C20 119.7(3)
F4 C22 C23 120.2(3)
F4 C22 C21 120.0(3)
C23 C22 C21 119.8(3)
F5 C23 C22 118.1(3)
F5 C23 C18 119.4(3)
C22 C23 C18 122.5(3)

loop_
_geom_bond_atom_site_label_1
_geom_bond_atom_site_label_2
_geom_bond_distance
C1 C2 1.403(5)
C1 C14 1.416(5)
C1 C17 1.483(5)
C2 C3 1.377(5)
C2 H2 0.9500
C3 C4 1.395(5)
C3 H3 0.9500
C4 C15 1.428(5)
C4 C5 1.441(5)
C5 C6 1.331(5)
C5 H5 0.9500
C6 C7 1.436(6)
C6 H6 0.9500
C7 C8 1.396(5)
C7 C16 1.415(5)
C8 C9 1.377(6)
C8 H8 0.9500
C9 C10 1.386(6)
C9 H9 0.9500
C10 C11 1.399(5)
C10 H10 0.9500
C11 C16 1.425(5)
C11 C12 1.426(5)
C12 C13 1.351(5)
C12 H12 0.9500
C13 C14 1.459(5)
C13 H13 0.9500
C14 C15 1.430(5)
C15 C16 1.424(5)
C17 O1 1.215(4)
C17 C18 1.529(5)
C18 C23 1.388(5)
C18 C19 1.390(5)
C19 F1 1.348(4)
C19 C20 1.370(5)
C20 F2 1.346(4)
C20 C21 1.376(5)
C21 F3 1.342(4)
C21 C22 1.374(5)
C22 F4 1.344(4)
C22 C23 1.370(5)
C23 F5 1.344(4)
